data_4322633
loop_
_publ_author_name
'Jack Silver'
'Jose L. Sosa-Sanchez'
'Christopher S. Frampton'

_publ_section_title
;
 Structure, Electrochemistry, and Properties of
 Bis(ferrocenecarboxylato)(phthalocyaninato)silicon(IV) and Its
 Implications for (Si(Pc)O)n Polymer Chemistry
;
_journal_name_full 'Inorganic Chemistry'
_journal_page_first 411
_journal_page_last 417
_journal_paper_doi 10.1021/ic970934x
_journal_volume 37
_journal_year 1998
_chemical_compound_source 'Prof. Jack Silver'
_chemical_formula_structural (C54H34N8O4Si1Fe2)(CHCl3)2
_chemical_formula_sum 'C56 H36 Cl6 Fe2 N8 O4 Si'
_chemical_formula_weight 1237.42
_chemical_name_common
;
Bis(ferrocenecarboxylato)phthalocyaninato Silicon(IV)
;
_space_group_IT_number 14
_symmetry_cell_setting monoclinic
_symmetry_space_group_name_Hall '-P 2yn'
_symmetry_space_group_name_H-M 'P 1 21/n 1'
_atom_sites_solution_hydrogens difmap
_atom_sites_solution_primary direct
_atom_sites_solution_secondary difmap
_audit_creation_method SHELXL
_cell_angle_alpha 90.00
_cell_angle_beta 94.22(4)
_cell_angle_gamma 90.00
_cell_formula_units_Z 4
_cell_length_a 10.417(6)
_cell_length_b 21.046(9)
_cell_length_c 23.130(6)
_cell_measurement_reflns_used 17
_cell_measurement_temperature 123(1)
_cell_measurement_theta_max 19.95
_cell_measurement_theta_min 18.70
_cell_volume 5057(4)
_computing_cell_refinement 'MSC/AFC Diffractometer Control'
_computing_data_collection 'MSC/AFC Diffractometer Control'
_computing_data_reduction teXsan
_computing_molecular_graphics teXsan
_computing_publication_material 'SHELXL-93 (Sheldrick, 1993)'
_computing_structure_refinement 'SHELXL-93 (Sheldrick, 1993)'
_computing_structure_solution 'SHELXS-86 (Sheldrick, 1990)'
_diffrn_ambient_temperature 123(1)
_diffrn_measurement_device AFC7R
_diffrn_measurement_method 'omega/2-theta scans'
_diffrn_radiation_monochromator graphite
_diffrn_radiation_source 'Rigaku RU200 rotating Mo anode'
_diffrn_radiation_type MoK\a
_diffrn_radiation_wavelength 0.71069
_diffrn_reflns_av_R_equivalents 0.0212
_diffrn_reflns_av_sigmaI/netI 0.0339
_diffrn_reflns_limit_h_max 13
_diffrn_reflns_limit_h_min 0
_diffrn_reflns_limit_k_max 26
_diffrn_reflns_limit_k_min 0
_diffrn_reflns_limit_l_max 29
_diffrn_reflns_limit_l_min -29
_diffrn_reflns_number 11638
_diffrn_reflns_theta_max 27.00
_diffrn_reflns_theta_min 2.62
_diffrn_standards_decay_% -4.70
_diffrn_standards_interval_count 150
_diffrn_standards_number 3
_exptl_absorpt_coefficient_mu 0.974
_exptl_absorpt_correction_type none
_exptl_crystal_colour green
_exptl_crystal_density_diffrn 1.625
_exptl_crystal_density_meas ?
_exptl_crystal_density_method 'not measured'
_exptl_crystal_description needle
_exptl_crystal_F_000 2512
_exptl_crystal_size_max 0.400
_exptl_crystal_size_mid 0.200
_exptl_crystal_size_min 0.150
_refine_diff_density_max 0.706
_refine_diff_density_min -0.789
_refine_diff_density_rms 0.070
_refine_ls_extinction_method none
_refine_ls_goodness_of_fit_all 1.035
_refine_ls_goodness_of_fit_obs 1.050
_refine_ls_hydrogen_treatment noref
_refine_ls_matrix_type full
_refine_ls_number_parameters 730
_refine_ls_number_reflns 11025
_refine_ls_number_restraints 0
_refine_ls_restrained_S_all 1.061
_refine_ls_restrained_S_obs 1.050
_refine_ls_R_factor_all 0.0471
_refine_ls_R_factor_obs 0.0326
_refine_ls_shift/esd_max -0.004
_refine_ls_shift/esd_mean 0.000
_refine_ls_structure_factor_coef Fsqd
_refine_ls_weighting_details 'w=1/[\s^2^(Fo^2^)+(0.0430P)^2^+4.1944P] where P=(Fo^2^+2Fc^2^)/3'
_refine_ls_weighting_scheme calc
_refine_ls_wR_factor_all 0.0942
_refine_ls_wR_factor_obs 0.0845
_reflns_number_observed 9181
_reflns_number_total 11032
_reflns_observed_criterion >2sigma(I)
_cod_data_source_file ic970934x.cif
_cod_data_source_block csf35
_cod_depositor_comments
;
The following automatic conversions were performed:

'_exptl_crystal_density_meas' value 'not measured' was changed to '?'
- the value is perceived as not measured.

Automatic conversion script
Id: cif_fix_values 3008 2015-01-20 13:52:24Z robertas 

The following automatic conversions were performed:

'_refine_ls_weighting_scheme' value 'calc
w=1/[\s^2^(Fo^2^)+(0.0430P)^2^+4.1944P] where P=(Fo^2^+2Fc^2^)/3' was
changed to 'calc'. New tag '_refine_ls_weighting_details' was
created. The value of the new tag was set to
'w=1/[\s^2^(Fo^2^)+(0.0430P)^2^+4.1944P] where P=(Fo^2^+2Fc^2^)/3'.

Automatic conversion script
Id: cif_fix_values 3143 2015-03-26 13:38:13Z robertas 
;
_cod_original_cell_volume 5057.2(40)
_cod_original_sg_symbol_H-M 'P 21/n '
_cod_database_code 4322633

loop_
_symmetry_equiv_pos_as_xyz
'x, y, z'
'-x+1/2, y+1/2, -z+1/2'
'-x, -y, -z'
'x-1/2, -y-1/2, z-1/2'

loop_
_atom_site_aniso_label
_atom_site_aniso_U_11
_atom_site_aniso_U_22
_atom_site_aniso_U_33
_atom_site_aniso_U_23
_atom_site_aniso_U_13
_atom_site_aniso_U_12
Fe1 0.01756(14) 0.01340(13) 0.01483(13) 0.00019(10) 0.00058(10) -0.00025(10)
Fe2 0.01576(14) 0.01447(14) 0.01918(14) -0.00192(10) 0.00355(11) -0.00035(10)
Cl1 0.0239(3) 0.0254(3) 0.0738(5) -0.0016(3) -0.0051(3) 0.0061(2)
Cl2 0.0182(2) 0.0424(3) 0.0414(3) -0.0024(3) -0.0007(2) 0.0014(2)
Cl3 0.0405(4) 0.0342(3) 0.0821(6) 0.0250(3) -0.0014(3) -0.0041(3)
Cl4 0.0524(11) 0.0345(9) 0.0379(8) -0.0081(6) 0.0034(8) -0.0153(8)
Cl5 0.0530(6) 0.0336(6) 0.0677(9) -0.0031(6) -0.0003(7) -0.0122(5)
Cl6 0.0539(10) 0.0909(14) 0.0359(6) 0.0138(8) -0.0002(6) 0.0326(9)
Cl7 0.062(4) 0.053(4) 0.096(7) 0.002(4) -0.040(5) -0.007(3)
Cl8 0.098(4) 0.040(2) 0.097(4) -0.006(3) -0.024(4) -0.033(2)
Cl9 0.040(2) 0.096(4) 0.143(7) -0.032(4) -0.024(4) 0.041(2)
Si1 0.0114(2) 0.0120(2) 0.0132(2) -0.0005(2) -0.0007(2) -0.0005(2)
O1 0.0143(6) 0.0132(6) 0.0195(7) 0.0001(5) -0.0012(5) 0.0003(5)
O2 0.0151(7) 0.0166(7) 0.0497(10) 0.0019(7) -0.0033(7) -0.0011(6)
O3 0.0125(6) 0.0130(6) 0.0181(7) -0.0007(5) 0.0005(5) 0.0007(5)
O4 0.0179(7) 0.0212(7) 0.0424(9) -0.0092(7) -0.0089(6) 0.0018(6)
N1 0.0130(7) 0.0145(7) 0.0160(8) -0.0003(6) -0.0003(6) -0.0007(6)
N2 0.0158(8) 0.0149(8) 0.0225(9) -0.0009(6) -0.0013(6) -0.0017(6)
N3 0.0127(7) 0.0127(7) 0.0163(8) -0.0012(6) -0.0004(6) -0.0007(6)
N4 0.0181(8) 0.0198(8) 0.0147(8) -0.0005(6) -0.0009(6) 0.0010(6)
N5 0.0143(7) 0.0130(7) 0.0137(7) -0.0005(6) -0.0008(6) -0.0001(6)
N6 0.0155(7) 0.0142(7) 0.0165(8) -0.0014(6) 0.0008(6) -0.0013(6)
N7 0.0135(7) 0.0139(7) 0.0146(7) 0.0002(6) 0.0003(6) 0.0001(6)
N8 0.0174(8) 0.0157(8) 0.0165(8) 0.0009(6) 0.0002(6) -0.0006(6)
C1 0.0242(10) 0.0306(12) 0.0199(10) -0.0008(8) 0.0048(8) 0.0046(9)
C2 0.0276(11) 0.0290(11) 0.0196(10) 0.0036(8) 0.0063(8) -0.0025(9)
C3 0.0343(12) 0.0250(11) 0.0163(10) 0.0047(8) 0.0033(8) 0.0017(9)
C4 0.0318(11) 0.0259(11) 0.0163(10) -0.0034(8) -0.0022(8) 0.0005(9)
C5 0.0369(12) 0.0210(10) 0.0155(9) -0.0037(8) 0.0024(8) 0.0035(9)
C6 0.0194(9) 0.0180(9) 0.0148(9) -0.0012(7) 0.0017(7) -0.0013(7)
C7 0.0269(10) 0.0165(9) 0.0190(10) -0.0038(7) 0.0028(8) -0.0030(8)
C8 0.0248(10) 0.0148(9) 0.0242(10) 0.0001(8) 0.0052(8) 0.0019(8)
C9 0.0175(9) 0.0173(9) 0.0226(10) 0.0006(7) 0.0029(8) 0.0030(7)
C10 0.0171(9) 0.0157(9) 0.0160(9) 0.0002(7) 0.0032(7) 0.0007(7)
C11 0.0167(9) 0.0161(9) 0.0162(9) 0.0013(7) 0.0018(7) 0.0019(7)
C12 0.0193(10) 0.0225(10) 0.0212(10) 0.0003(8) 0.0059(8) -0.0030(8)
C13 0.0235(10) 0.0214(10) 0.0201(10) -0.0032(8) 0.0060(8) 0.0015(8)
C14 0.0234(10) 0.0324(12) 0.0218(10) -0.0088(9) 0.0034(8) -0.0014(9)
C15 0.0273(11) 0.0297(11) 0.0217(10) 0.0029(9) 0.0035(8) 0.0074(9)
C16 0.0297(11) 0.0194(10) 0.0239(10) 0.0035(8) 0.0086(9) 0.0006(8)
C17 0.0235(10) 0.0202(10) 0.0184(9) 0.0030(8) 0.0058(8) 0.0064(8)
C18 0.0324(11) 0.0158(9) 0.0274(11) 0.0029(8) 0.0119(9) 0.0037(8)
C19 0.0293(11) 0.0167(10) 0.0366(12) -0.0037(9) 0.0153(10) -0.0062(8)
C20 0.0173(9) 0.0183(10) 0.0283(11) -0.0034(8) 0.0071(8) -0.0035(8)
C21 0.0177(9) 0.0151(9) 0.0171(9) 0.0011(7) 0.0036(7) 0.0013(7)
C22 0.0163(9) 0.0156(9) 0.0136(8) 0.0001(7) 0.0003(7) 0.0027(7)
C23 0.0164(9) 0.0144(9) 0.0155(9) 0.0019(7) 0.0013(7) 0.0010(7)
C24 0.0174(9) 0.0160(9) 0.0208(10) 0.0012(7) 0.0021(7) 0.0002(7)
C25 0.0228(10) 0.0250(11) 0.0224(10) 0.0009(8) 0.0049(8) -0.0003(8)
C26 0.0259(11) 0.0306(12) 0.0277(11) 0.0020(9) 0.0105(9) -0.0014(9)
C27 0.0197(10) 0.0265(11) 0.0365(12) 0.0025(9) 0.0095(9) -0.0018(8)
C28 0.0183(10) 0.0194(10) 0.0296(11) -0.0007(8) 0.0014(8) -0.0036(8)
C29 0.0182(9) 0.0145(9) 0.0217(10) 0.0011(7) 0.0023(8) -0.0003(7)
C30 0.0134(8) 0.0132(8) 0.0203(9) 0.0007(7) -0.0010(7) -0.0009(7)
C31 0.0159(9) 0.0109(8) 0.0212(10) -0.0017(7) -0.0038(7) -0.0004(7)
C32 0.0181(9) 0.0135(9) 0.0213(10) -0.0030(7) -0.0053(7) 0.0019(7)
C33 0.0195(10) 0.0173(10) 0.0287(11) -0.0026(8) -0.0066(8) -0.0018(8)
C34 0.0251(11) 0.0177(10) 0.0341(12) -0.0049(9) -0.0155(9) 0.0006(8)
C35 0.0339(12) 0.0220(10) 0.0233(11) -0.0051(8) -0.0134(9) 0.0056(9)
C36 0.0262(11) 0.0232(10) 0.0180(10) -0.0024(8) -0.0052(8) 0.0058(8)
C37 0.0188(9) 0.0158(9) 0.0180(9) -0.0031(7) -0.0049(7) 0.0038(7)
C38 0.0179(9) 0.0150(9) 0.0141(9) -0.0006(7) -0.0034(7) 0.0031(7)
C39 0.0178(9) 0.0137(9) 0.0149(9) 0.0001(7) 0.0003(7) 0.0014(7)
C40 0.0202(9) 0.0148(9) 0.0180(9) -0.0001(7) 0.0022(7) 0.0020(7)
C41 0.0262(10) 0.0232(10) 0.0181(10) 0.0019(8) 0.0050(8) 0.0023(8)
C42 0.0294(11) 0.0229(11) 0.0252(11) 0.0037(8) 0.0117(9) 0.0030(9)
C43 0.0232(10) 0.0181(10) 0.0324(12) 0.0024(8) 0.0109(9) 0.0002(8)
C44 0.0183(9) 0.0170(9) 0.0262(10) -0.0010(8) 0.0043(8) -0.0012(7)
C45 0.0178(9) 0.0115(8) 0.0189(9) -0.0005(7) 0.0034(7) 0.0008(7)
C46 0.0141(8) 0.0122(8) 0.0178(9) 0.0000(7) 0.0007(7) 0.0000(7)
C47 0.0142(8) 0.0124(8) 0.0170(9) 0.0007(7) -0.0028(7) -0.0009(7)
C48 0.0194(9) 0.0136(9) 0.0160(9) -0.0002(7) -0.0014(7) -0.0008(7)
C49 0.0189(9) 0.0211(10) 0.0218(10) -0.0011(8) -0.0026(8) -0.0037(8)
C50 0.0233(10) 0.0217(10) 0.0238(10) -0.0007(8) -0.0083(8) -0.0052(8)
C51 0.0327(11) 0.0195(10) 0.0159(9) -0.0013(8) -0.0074(8) -0.0045(8)
C52 0.0255(10) 0.0193(10) 0.0150(9) 0.0007(7) -0.0002(8) -0.0015(8)
C53 0.0190(9) 0.0135(9) 0.0157(9) 0.0018(7) -0.0021(7) -0.0010(7)
C54 0.0179(9) 0.0130(8) 0.0134(8) 0.0003(7) -0.0007(7) -0.0002(7)
C55 0.0211(10) 0.0245(11) 0.0272(11) -0.0017(9) -0.0003(8) 0.0015(8)
C56 0.035(2) 0.039(2) 0.018(2) 0.0001(13) 0.0063(13) 0.001(2)
C57 0.040(9) 0.051(9) 0.151(20) 0.015(12) -0.020(10) 0.002(7)

loop_
_atom_site_label
_atom_site_type_symbol
_atom_site_fract_x
_atom_site_fract_y
_atom_site_fract_z
_atom_site_U_iso_or_equiv
_atom_site_thermal_displace_type
_atom_site_occupancy
_atom_site_calc_flag
_atom_site_refinement_flags
_atom_site_disorder_group
Fe1 Fe 0.41885(3) 0.406019(13) 0.166511(12) 0.01529(7) Uani 1 d . .
Fe2 Fe 0.64182(3) -0.046604(13) 0.179494(12) 0.01636(7) Uani 1 d . .
Cl1 Cl 0.30287(6) 0.80591(3) 0.10929(3) 0.0415(2) Uani 1 d . .
Cl2 Cl 0.04178(5) 0.85007(3) 0.09850(3) 0.03414(13) Uani 1 d . .
Cl3 Cl 0.24917(7) 0.93725(3) 0.08113(4) 0.0526(2) Uani 1 d . .
Cl4 Cl 0.0663(4) 0.5119(2) 0.10847(13) 0.0416(6) Uani 0.75 d P .
Cl5 Cl -0.0817(2) 0.39741(8) 0.08607(7) 0.0516(3) Uani 0.75 d P .
Cl6 Cl -0.1776(2) 0.51645(11) 0.03709(7) 0.0604(6) Uani 0.75 d P .
Cl7 Cl 0.0812(13) 0.5058(7) 0.1036(5) 0.073(3) Uani 0.25 d P .
Cl8 Cl -0.0629(7) 0.4040(3) 0.0587(3) 0.080(2) Uani 0.25 d P .
Cl9 Cl -0.1618(7) 0.5317(4) 0.0545(4) 0.094(3) Uani 0.25 d P .
Si1 Si 0.46234(5) 0.17348(2) 0.25581(2) 0.01229(10) Uani 1 d . .
O1 O 0.42787(12) 0.25464(6) 0.24961(6) 0.0158(3) Uani 1 d . .
O2 O 0.21750(14) 0.26559(7) 0.22059(8) 0.0274(3) Uani 1 d . .
O3 O 0.50134(12) 0.09258(6) 0.26072(6) 0.0146(3) Uani 1 d . .
O4 O 0.71428(14) 0.08571(7) 0.28727(7) 0.0277(3) Uani 1 d . .
N1 N 0.59604(15) 0.18853(7) 0.20519(7) 0.0146(3) Uani 1 d . .
N2 N 0.7649(2) 0.22893(8) 0.27335(7) 0.0179(3) Uani 1 d . .
N3 N 0.57539(15) 0.19621(7) 0.32075(7) 0.0140(3) Uani 1 d . .
N4 N 0.4407(2) 0.17786(8) 0.40034(7) 0.0176(3) Uani 1 d . .
N5 N 0.32859(15) 0.15860(7) 0.30610(7) 0.0138(3) Uani 1 d . .
N6 N 0.1526(2) 0.12609(7) 0.23783(7) 0.0154(3) Uani 1 d . .
N7 N 0.34852(15) 0.14976(7) 0.19106(7) 0.0140(3) Uani 1 d . .
N8 N 0.4901(2) 0.15800(8) 0.11241(7) 0.0166(3) Uani 1 d . .
C1 C 0.5702(2) 0.37521(11) 0.12165(9) 0.0247(4) Uani 1 d . .
C2 C 0.5448(2) 0.44100(11) 0.11038(9) 0.0252(4) Uani 1 d . .
C3 C 0.4160(2) 0.44703(11) 0.08615(9) 0.0251(4) Uani 1 d . .
C4 C 0.3608(2) 0.38499(11) 0.08230(9) 0.0249(4) Uani 1 d . .
C5 C 0.4565(2) 0.34092(10) 0.10454(9) 0.0244(4) Uani 1 d . .
C6 C 0.4642(2) 0.39039(9) 0.25256(8) 0.0174(4) Uani 1 d . .
C7 C 0.4418(2) 0.45658(9) 0.24262(9) 0.0207(4) Uani 1 d . .
C8 C 0.3147(2) 0.46440(9) 0.21674(9) 0.0211(4) Uani 1 d . .
C9 C 0.2564(2) 0.40343(9) 0.21033(9) 0.0191(4) Uani 1 d . .
C10 C 0.3479(2) 0.35717(9) 0.23291(8) 0.0162(4) Uani 1 d . .
C11 C 0.3230(2) 0.28800(9) 0.23300(8) 0.0163(4) Uani 1 d . .
C12 C 0.8002(2) -0.02978(10) 0.13414(9) 0.0208(4) Uani 1 d . .
C13 C 0.7336(2) -0.08531(10) 0.11298(9) 0.0214(4) Uani 1 d . .
C14 C 0.6058(2) -0.06739(11) 0.09357(9) 0.0258(5) Uani 1 d . .
C15 C 0.5933(2) -0.00079(11) 0.10257(9) 0.0262(5) Uani 1 d . .
C16 C 0.7133(2) 0.02239(10) 0.12798(9) 0.0240(4) Uani 1 d . .
C17 C 0.7015(2) -0.05246(10) 0.26561(9) 0.0205(4) Uani 1 d . .
C18 C 0.6523(2) -0.11218(10) 0.24562(10) 0.0247(4) Uani 1 d . .
C19 C 0.5221(2) -0.10385(10) 0.22359(10) 0.0269(5) Uani 1 d . .
C20 C 0.4892(2) -0.03846(10) 0.22958(9) 0.0210(4) Uani 1 d . .
C21 C 0.6002(2) -0.00669(9) 0.25607(8) 0.0165(4) Uani 1 d . .
C22 C 0.6130(2) 0.06170(9) 0.26960(8) 0.0152(4) Uani 1 d . .
C23 C 0.5886(2) 0.18042(9) 0.14572(8) 0.0154(4) Uani 1 d . .
C24 C 0.7081(2) 0.20034(9) 0.12278(9) 0.0181(4) Uani 1 d . .
C25 C 0.7484(2) 0.20134(10) 0.06660(9) 0.0233(4) Uani 1 d . .
C26 C 0.8721(2) 0.22319(11) 0.05985(10) 0.0277(5) Uani 1 d . .
C27 C 0.9540(2) 0.24269(11) 0.10752(10) 0.0272(5) Uani 1 d . .
C28 C 0.9141(2) 0.24176(10) 0.16350(9) 0.0225(4) Uani 1 d . .
C29 C 0.7889(2) 0.22049(9) 0.17018(9) 0.0181(4) Uani 1 d . .
C30 C 0.7170(2) 0.21310(9) 0.22088(8) 0.0158(4) Uani 1 d . .
C31 C 0.6992(2) 0.21996(9) 0.31899(8) 0.0163(4) Uani 1 d . .
C32 C 0.7516(2) 0.23397(9) 0.37728(9) 0.0180(4) Uani 1 d . .
C33 C 0.8706(2) 0.25925(10) 0.39803(9) 0.0223(4) Uani 1 d . .
C34 C 0.8898(2) 0.26745(10) 0.45774(10) 0.0265(5) Uani 1 d . .
C35 C 0.7954(2) 0.25087(10) 0.49484(9) 0.0272(5) Uani 1 d . .
C36 C 0.6785(2) 0.22507(10) 0.47441(9) 0.0228(4) Uani 1 d . .
C37 C 0.6591(2) 0.21703(9) 0.41429(8) 0.0179(4) Uani 1 d . .
C38 C 0.5487(2) 0.19422(9) 0.37823(8) 0.0159(4) Uani 1 d . .
C39 C 0.3388(2) 0.16150(9) 0.36615(8) 0.0155(4) Uani 1 d . .
C40 C 0.2174(2) 0.14470(9) 0.38868(8) 0.0176(4) Uani 1 d . .
C41 C 0.1800(2) 0.14004(10) 0.44540(9) 0.0223(4) Uani 1 d . .
C42 C 0.0531(2) 0.12218(10) 0.45170(10) 0.0253(4) Uani 1 d . .
C43 C -0.0327(2) 0.10986(10) 0.40361(10) 0.0241(4) Uani 1 d . .
C44 C 0.0036(2) 0.11420(10) 0.34724(9) 0.0203(4) Uani 1 d . .
C45 C 0.1317(2) 0.13191(9) 0.34103(8) 0.0159(4) Uani 1 d . .
C46 C 0.2035(2) 0.13967(9) 0.29023(8) 0.0147(4) Uani 1 d . .
C47 C 0.2224(2) 0.13002(9) 0.19276(8) 0.0148(4) Uani 1 d . .
C48 C 0.1724(2) 0.11002(9) 0.13565(8) 0.0165(4) Uani 1 d . .
C49 C 0.0515(2) 0.08728(10) 0.11557(9) 0.0208(4) Uani 1 d . .
C50 C 0.0348(2) 0.07067(10) 0.05752(9) 0.0234(4) Uani 1 d . .
C51 C 0.1357(2) 0.07604(10) 0.02111(9) 0.0232(4) Uani 1 d . .
C52 C 0.2560(2) 0.09925(10) 0.04092(8) 0.0200(4) Uani 1 d . .
C53 C 0.2721(2) 0.11693(9) 0.09926(8) 0.0163(4) Uani 1 d . .
C54 C 0.3807(2) 0.14299(9) 0.13421(8) 0.0149(4) Uani 1 d . .
C55 C 0.2014(2) 0.87103(10) 0.11983(10) 0.0244(4) Uani 1 d . .
C56 C -0.0882(4) 0.4798(2) 0.09471(14) 0.0309(8) Uani 0.75 d P .
C57 C -0.0486(15) 0.4731(8) 0.0647(11) 0.082(6) Uani 0.25 d P .
H1 H 0.6505 0.3587 0.1375 0.027 Uiso 1 d . .
H2 H 0.6061 0.4781 0.1193 0.032 Uiso 1 d . .
H3 H 0.3763 0.4846 0.0751 0.032 Uiso 1 d . .
H4 H 0.2729 0.3753 0.0704 0.035 Uiso 1 d . .
H5 H 0.4428 0.2967 0.1066 0.030 Uiso 1 d . .
H6 H 0.5425 0.3714 0.2712 0.026 Uiso 1 d . .
H7 H 0.4999 0.4897 0.2502 0.029 Uiso 1 d . .
H8 H 0.2748 0.5032 0.2034 0.029 Uiso 1 d . .
H9 H 0.1741 0.3943 0.1931 0.023 Uiso 1 d . .
H10 H 0.8873 -0.0287 0.1505 0.018 Uiso 1 d . .
H11 H 0.7702 -0.1272 0.1138 0.026 Uiso 1 d . .
H12 H 0.5388 -0.0945 0.0790 0.036 Uiso 1 d . .
H13 H 0.5176 0.0234 0.0945 0.043 Uiso 1 d . .
H14 H 0.7350 0.0615 0.1404 0.022 Uiso 1 d . .
H15 H 0.7874 -0.0437 0.2819 0.022 Uiso 1 d . .
H16 H 0.7012 -0.1530 0.2469 0.028 Uiso 1 d . .
H17 H 0.4684 -0.1394 0.2060 0.036 Uiso 1 d . .
H18 H 0.4085 -0.0200 0.2176 0.022 Uiso 1 d . .
H19 H 0.6952 0.1861 0.0344 0.033 Uiso 1 d . .
H20 H 0.9022 0.2224 0.0199 0.035 Uiso 1 d . .
H21 H 1.0408 0.2567 0.1015 0.026 Uiso 1 d . .
H22 H 0.9651 0.2530 0.1934 0.025 Uiso 1 d . .
H23 H 0.9337 0.2697 0.3725 0.023 Uiso 1 d . .
H24 H 0.9709 0.2863 0.4725 0.032 Uiso 1 d . .
H25 H 0.8073 0.2591 0.5353 0.039 Uiso 1 d . .
H26 H 0.6147 0.2133 0.4981 0.019 Uiso 1 d . .
H27 H 0.2366 0.1501 0.4758 0.035 Uiso 1 d . .
H28 H 0.0187 0.1179 0.4894 0.028 Uiso 1 d . .
H29 H -0.1242 0.1003 0.4094 0.036 Uiso 1 d . .
H30 H -0.0502 0.1060 0.3152 0.029 Uiso 1 d . .
H31 H -0.0154 0.0828 0.1390 0.026 Uiso 1 d . .
H32 H -0.0476 0.0544 0.0425 0.038 Uiso 1 d . .
H33 H 0.1237 0.0627 -0.0175 0.021 Uiso 1 d . .
H34 H 0.3230 0.1033 0.0169 0.018 Uiso 1 d . .
H35 H 0.2031 0.8815 0.1605 0.037 Uiso 1 d . .
H36 H -0.1302 0.4830 0.1258 0.036 Uiso 0.75 d P .

loop_
_atom_type_symbol
_atom_type_description
_atom_type_scat_dispersion_real
_atom_type_scat_dispersion_imag
_atom_type_scat_source
C C 0.0033 0.0016 'International Tables Vol C Tables 4.2.6.8 and 6.1.1.4'
H H 0.0000 0.0000 'International Tables Vol C Tables 4.2.6.8 and 6.1.1.4'
N N 0.0061 0.0033 'International Tables Vol C Tables 4.2.6.8 and 6.1.1.4'
O O 0.0106 0.0060 'International Tables Vol C Tables 4.2.6.8 and 6.1.1.4'
Si Si 0.0817 0.0704 'International Tables Vol C Tables 4.2.6.8 and 6.1.1.4'
Cl Cl 0.1484 0.1585 'International Tables Vol C Tables 4.2.6.8 and 6.1.1.4'
Fe Fe 0.3463 0.8444 'International Tables Vol C Tables 4.2.6.8 and 6.1.1.4'

loop_
_geom_angle_atom_site_label_1
_geom_angle_atom_site_label_2
_geom_angle_atom_site_label_3
_geom_angle
_geom_angle_site_symmetry_1
_geom_angle_site_symmetry_3
_geom_angle_publ_flag
C10 Fe1 C9 41.28(8) . . yes
C10 Fe1 C6 41.51(8) . . yes
C9 Fe1 C6 69.57(9) . . yes
C10 Fe1 C5 106.88(9) . . yes
C9 Fe1 C5 122.75(9) . . yes
C6 Fe1 C5 122.32(8) . . yes
C10 Fe1 C4 120.81(9) . . yes
C9 Fe1 C4 105.67(9) . . yes
C6 Fe1 C4 157.85(9) . . yes
C5 Fe1 C4 40.93(9) . . yes
C10 Fe1 C3 156.59(9) . . yes
C9 Fe1 C3 120.40(9) . . yes
C6 Fe1 C3 160.28(9) . . yes
C5 Fe1 C3 68.67(9) . . yes
C4 Fe1 C3 40.80(9) . . yes
C10 Fe1 C2 161.08(9) . . yes
C9 Fe1 C2 156.81(9) . . yes
C6 Fe1 C2 124.30(9) . . yes
C5 Fe1 C2 68.37(9) . . yes
C4 Fe1 C2 68.43(9) . . yes
C3 Fe1 C2 40.59(9) . . yes
C10 Fe1 C8 68.82(8) . . yes
C9 Fe1 C8 40.70(8) . . yes
C6 Fe1 C8 68.80(8) . . yes
C5 Fe1 C8 159.21(9) . . yes
C4 Fe1 C8 122.46(9) . . yes
C3 Fe1 C8 106.75(9) . . yes
C2 Fe1 C8 122.19(9) . . yes
C10 Fe1 C1 123.86(9) . . yes
C9 Fe1 C1 159.95(9) . . yes
C6 Fe1 C1 108.12(9) . . yes
C5 Fe1 C1 40.52(9) . . yes
C4 Fe1 C1 68.57(9) . . yes
C3 Fe1 C1 68.59(9) . . yes
C2 Fe1 C1 40.78(9) . . yes
C8 Fe1 C1 158.55(9) . . yes
C10 Fe1 C7 68.93(8) . . yes
C9 Fe1 C7 68.68(9) . . yes
C6 Fe1 C7 40.83(8) . . yes
C5 Fe1 C7 158.79(9) . . yes
C4 Fe1 C7 159.27(9) . . yes
C3 Fe1 C7 123.51(9) . . yes
C2 Fe1 C7 108.48(9) . . yes
C8 Fe1 C7 40.49(9) . . yes
C1 Fe1 C7 123.39(9) . . yes
C21 Fe2 C13 164.31(8) . . yes
C21 Fe2 C20 41.16(8) . . yes
C13 Fe2 C20 152.75(8) . . yes
C21 Fe2 C14 154.06(9) . . yes
C13 Fe2 C14 40.83(9) . . yes
C20 Fe2 C14 118.36(9) . . yes
C21 Fe2 C17 41.15(8) . . yes
C13 Fe2 C17 125.75(9) . . yes
C20 Fe2 C17 69.30(9) . . yes
C14 Fe2 C17 162.76(9) . . yes
C21 Fe2 C12 127.24(8) . . yes
C13 Fe2 C12 40.84(8) . . yes
C20 Fe2 C12 164.86(8) . . yes
C14 Fe2 C12 68.66(9) . . yes
C17 Fe2 C12 108.06(9) . . yes
C21 Fe2 C16 108.83(9) . . yes
C13 Fe2 C16 68.56(9) . . yes
C20 Fe2 C16 126.92(9) . . yes
C14 Fe2 C16 68.60(9) . . yes
C17 Fe2 C16 120.69(9) . . yes
C12 Fe2 C16 40.60(8) . . yes
C21 Fe2 C15 120.36(9) . . yes
C13 Fe2 C15 68.48(9) . . yes
C20 Fe2 C15 107.45(9) . . yes
C14 Fe2 C15 40.69(9) . . yes
C17 Fe2 C15 155.41(9) . . yes
C12 Fe2 C15 68.37(9) . . yes
C16 Fe2 C15 40.67(9) . . yes
C21 Fe2 C18 68.47(8) . . yes
C13 Fe2 C18 106.89(9) . . yes
C20 Fe2 C18 68.64(9) . . yes
C14 Fe2 C18 125.15(9) . . yes
C17 Fe2 C18 40.54(9) . . yes
C12 Fe2 C18 119.71(9) . . yes
C16 Fe2 C18 154.76(9) . . yes
C15 Fe2 C18 162.81(10) . . yes
C21 Fe2 C19 68.56(9) . . yes
C13 Fe2 C19 118.35(9) . . yes
C20 Fe2 C19 40.75(8) . . yes
C14 Fe2 C19 106.40(10) . . yes
C17 Fe2 C19 68.54(10) . . yes
C12 Fe2 C19 153.48(9) . . yes
C16 Fe2 C19 163.92(9) . . yes
C15 Fe2 C19 125.79(10) . . yes
C18 Fe2 C19 40.51(10) . . yes
C57 Cl4 C56 28.2(8) . . no
Cl8 Cl5 C57 58.2(10) . . no
Cl8 Cl5 C56 85.6(6) . . no
C57 Cl5 C56 28.2(8) . . no
Cl9 Cl6 C57 81.3(12) . . no
Cl9 Cl6 C56 64.7(10) . . no
C57 Cl6 C56 28.3(8) . . no
C57 Cl7 C56 27.2(8) . . no
Cl5 Cl8 C57 98.3(12) . . no
Cl5 Cl8 C56 72.3(6) . . no
C57 Cl8 C56 27.0(10) . . no
Cl6 Cl9 C56 97.8(11) . . no
Cl6 Cl9 C57 80.8(12) . . no
C56 Cl9 C57 29.3(8) . . no
O1 Si1 O3 178.10(7) . . yes
O1 Si1 N1 86.69(7) . . yes
O3 Si1 N1 91.42(7) . . yes
N3 Si1 N1 90.30(8) . . yes
N5 Si1 N1 179.80(7) . . yes
N7 Si1 N1 90.07(8) . . yes
O1 Si1 N3 86.02(7) . . yes
O3 Si1 N3 93.79(7) . . yes
O1 Si1 N5 93.19(7) . . yes
O3 Si1 N5 88.70(7) . . yes
N3 Si1 N5 89.85(8) . . yes
O1 Si1 N7 94.55(7) . . yes
O3 Si1 N7 85.66(7) . . yes
N3 Si1 N7 179.34(7) . . yes
N5 Si1 N7 89.78(8) . . yes
C11 O1 Si1 134.25(12) . . yes
C22 O3 Si1 132.70(12) . . yes
C23 N1 C30 106.9(2) . . yes
C23 N1 Si1 126.79(13) . . yes
C30 N1 Si1 126.26(13) . . yes
C31 N2 C30 121.3(2) . . yes
C38 N3 C31 107.1(2) . . yes
C38 N3 Si1 126.66(13) . . yes
C31 N3 Si1 126.24(13) . . yes
C38 N4 C39 120.5(2) . . yes
C46 N5 C39 106.2(2) . . yes
C46 N5 Si1 126.94(13) . . yes
C39 N5 Si1 126.78(13) . . yes
C47 N6 C46 120.4(2) . . yes
C47 N7 C54 107.0(2) . . yes
C47 N7 Si1 126.44(13) . . yes
C54 N7 Si1 126.26(13) . . yes
C54 N8 C23 121.2(2) . . yes
C5 C1 C2 107.6(2) . . yes
C5 C1 Fe1 69.22(13) . . yes
C2 C1 Fe1 69.38(12) . . yes
C3 C2 C1 108.4(2) . . yes
C3 C2 Fe1 69.64(13) . . yes
C1 C2 Fe1 69.84(12) . . yes
C2 C3 C4 107.9(2) . . yes
C2 C3 Fe1 69.77(12) . . yes
C4 C3 Fe1 69.50(12) . . yes
C3 C4 C5 107.7(2) . . yes
C3 C4 Fe1 69.70(12) . . yes
C5 C4 Fe1 69.41(12) . . yes
C1 C5 C4 108.4(2) . . yes
C1 C5 Fe1 70.26(12) . . yes
C4 C5 Fe1 69.66(12) . . yes
C7 C6 C10 107.4(2) . . yes
C7 C6 Fe1 70.25(11) . . yes
C10 C6 Fe1 69.01(11) . . yes
C8 C7 C6 108.4(2) . . yes
C8 C7 Fe1 69.72(12) . . yes
C6 C7 Fe1 68.92(11) . . yes
C7 C8 C9 108.5(2) . . yes
C7 C8 Fe1 69.79(12) . . yes
C9 C8 Fe1 68.95(12) . . yes
C8 C9 C10 107.9(2) . . yes
C8 C9 Fe1 70.35(12) . . yes
C10 C9 Fe1 69.19(11) . . yes
C9 C10 C6 107.8(2) . . yes
C9 C10 C11 123.8(2) . . yes
C6 C10 C11 128.3(2) . . yes
C9 C10 Fe1 69.53(11) . . yes
C6 C10 Fe1 69.48(11) . . yes
C11 C10 Fe1 124.94(13) . . yes
O2 C11 O1 125.0(2) . . yes
O2 C11 C10 122.7(2) . . yes
O1 C11 C10 112.3(2) . . yes
C16 C12 C13 107.9(2) . . yes
C16 C12 Fe2 69.80(12) . . yes
C13 C12 Fe2 69.20(11) . . yes
C14 C13 C12 108.1(2) . . yes
C14 C13 Fe2 69.69(12) . . yes
C12 C13 Fe2 69.96(12) . . yes
C13 C14 C15 107.9(2) . . yes
C13 C14 Fe2 69.48(12) . . yes
C15 C14 Fe2 70.08(12) . . yes
C14 C15 C16 108.1(2) . . yes
C14 C15 Fe2 69.23(13) . . yes
C16 C15 Fe2 69.62(12) . . yes
C12 C16 C15 108.0(2) . . yes
C12 C16 Fe2 69.59(12) . . yes
C15 C16 Fe2 69.70(13) . . yes
C18 C17 C21 107.5(2) . . yes
C18 C17 Fe2 70.14(12) . . yes
C21 C17 Fe2 69.03(11) . . yes
C17 C18 C19 108.6(2) . . yes
C17 C18 Fe2 69.32(12) . . yes
C19 C18 Fe2 69.77(13) . . yes
C18 C19 C20 108.3(2) . . yes
C18 C19 Fe2 69.72(12) . . yes
C20 C19 Fe2 69.05(12) . . yes
C19 C20 C21 107.4(2) . . yes
C19 C20 Fe2 70.21(12) . . yes
C21 C20 Fe2 69.17(11) . . yes
C20 C21 C17 108.3(2) . . yes
C20 C21 C22 127.1(2) . . yes
C17 C21 C22 124.6(2) . . yes
C20 C21 Fe2 69.67(12) . . yes
C17 C21 Fe2 69.82(11) . . yes
C22 C21 Fe2 124.38(13) . . yes
O4 C22 O3 125.1(2) . . yes
O4 C22 C21 122.7(2) . . yes
O3 C22 C21 112.2(2) . . yes
N8 C23 N1 127.4(2) . . yes
N8 C23 C24 122.6(2) . . yes
N1 C23 C24 109.9(2) . . yes
C25 C24 C29 121.3(2) . . yes
C25 C24 C23 132.1(2) . . yes
C29 C24 C23 106.5(2) . . yes
C26 C25 C24 117.1(2) . . yes
C25 C26 C27 121.6(2) . . yes
C28 C27 C26 121.4(2) . . yes
C27 C28 C29 117.0(2) . . yes
C28 C29 C24 121.6(2) . . yes
C28 C29 C30 131.9(2) . . yes
C24 C29 C30 106.6(2) . . yes
N2 C30 N1 127.5(2) . . yes
N2 C30 C29 122.4(2) . . yes
N1 C30 C29 110.1(2) . . yes
N2 C31 N3 128.0(2) . . yes
N2 C31 C32 122.4(2) . . yes
N3 C31 C32 109.5(2) . . yes
C37 C32 C33 121.7(2) . . yes
C37 C32 C31 107.0(2) . . yes
C33 C32 C31 131.3(2) . . yes
C34 C33 C32 116.5(2) . . yes
C33 C34 C35 121.6(2) . . yes
C36 C35 C34 122.0(2) . . yes
C35 C36 C37 116.4(2) . . yes
C32 C37 C36 121.8(2) . . yes
C32 C37 C38 106.8(2) . . yes
C36 C37 C38 131.3(2) . . yes
N4 C38 N3 128.5(2) . . yes
N4 C38 C37 121.8(2) . . yes
N3 C38 C37 109.6(2) . . yes
N4 C39 N5 127.6(2) . . yes
N4 C39 C40 122.2(2) . . yes
N5 C39 C40 110.2(2) . . yes
C45 C40 C41 121.5(2) . . yes
C45 C40 C39 106.8(2) . . yes
C41 C40 C39 131.8(2) . . yes
C42 C41 C40 116.7(2) . . yes
C41 C42 C43 121.5(2) . . yes
C44 C43 C42 122.1(2) . . yes
C43 C44 C45 116.2(2) . . yes
C40 C45 C44 122.0(2) . . yes
C40 C45 C46 106.3(2) . . yes
C44 C45 C46 131.7(2) . . yes
N6 C46 N5 127.8(2) . . yes
N6 C46 C45 121.7(2) . . yes
N5 C46 C45 110.4(2) . . yes
N6 C47 N7 128.5(2) . . yes
N6 C47 C48 121.5(2) . . yes
N7 C47 C48 109.9(2) . . yes
C53 C48 C49 122.0(2) . . yes
C53 C48 C47 106.7(2) . . yes
C49 C48 C47 131.3(2) . . yes
C50 C49 C48 117.1(2) . . yes
C49 C50 C51 121.1(2) . . yes
C52 C51 C50 121.9(2) . . yes
C51 C52 C53 116.9(2) . . yes
C48 C53 C52 120.9(2) . . yes
C48 C53 C54 106.8(2) . . yes
C52 C53 C54 132.3(2) . . yes
N8 C54 N7 127.8(2) . . yes
N8 C54 C53 122.6(2) . . yes
N7 C54 C53 109.6(2) . . yes
Cl3 C55 Cl2 110.85(12) . . no
Cl3 C55 Cl1 110.70(13) . . no
Cl2 C55 Cl1 109.38(12) . . no
C57 C56 Cl9 83.0(13) . . no
C57 C56 Cl5 73.5(12) . . no
Cl9 C56 Cl5 129.4(4) . . no
C57 C56 Cl6 73.3(12) . . no
Cl9 C56 Cl6 17.5(3) . . no
Cl5 C56 Cl6 111.9(2) . . no
C57 C56 Cl4 73.5(13) . . no
Cl9 C56 Cl4 103.7(4) . . no
Cl5 C56 Cl4 111.2(3) . . no
Cl6 C56 Cl4 113.5(3) . . no
C57 C56 Cl8 52.0(12) . . no
Cl9 C56 Cl8 114.3(4) . . no
Cl5 C56 Cl8 22.1(2) . . no
Cl6 C56 Cl8 97.1(3) . . no
Cl4 C56 Cl8 105.0(3) . . no
C57 C56 Cl7 67.7(13) . . no
Cl9 C56 Cl7 106.1(6) . . no
Cl5 C56 Cl7 105.2(5) . . no
Cl6 C56 Cl7 114.0(5) . . no
Cl4 C56 Cl7 7.0(5) . . no
Cl8 C56 Cl7 98.1(5) . . no
C56 C57 Cl8 101.0(17) . . no
C56 C57 Cl6 78.5(12) . . no
Cl8 C57 Cl6 114.9(11) . . no
C56 C57 Cl9 67.7(12) . . no
Cl8 C57 Cl9 129.6(11) . . no
Cl6 C57 Cl9 17.9(3) . . no
C56 C57 Cl7 85.2(17) . . no
Cl8 C57 Cl7 121.3(11) . . no
Cl6 C57 Cl7 123.4(12) . . no
Cl9 C57 Cl7 107.0(11) . . no
C56 C57 Cl5 78.3(14) . . no
Cl8 C57 Cl5 23.5(4) . . no
Cl6 C57 Cl5 115.8(9) . . no
Cl9 C57 Cl5 124.0(11) . . no
Cl7 C57 Cl5 113.0(12) . . no
C56 C57 Cl4 78.3(16) . . no
Cl8 C57 Cl4 126.1(11) . . no
Cl6 C57 Cl4 117.5(10) . . no
Cl9 C57 Cl4 100.5(10) . . no
Cl7 C57 Cl4 7.9(6) . . no
Cl5 C57 Cl4 114.8(11) . . no
C5 C1 H1 127.8(2) . . no
C2 C1 H1 124.6(2) . . no
Fe1 C1 H1 127.2(2) . . no
C3 C2 H2 124.8(2) . . no
C1 C2 H2 126.8(2) . . no
Fe1 C2 H2 124.6(2) . . no
C2 C3 H3 125.4(2) . . no
C4 C3 H3 126.8(2) . . no
Fe1 C3 H3 126.2(2) . . no
C3 C4 H4 125.7(2) . . no
C5 C4 H4 126.3(2) . . no
Fe1 C4 H4 121.9(2) . . no
C1 C5 H5 127.9(2) . . no
C4 C5 H5 123.7(2) . . no
Fe1 C5 H5 126.1(2) . . no
C7 C6 H6 126.1(2) . . no
C10 C6 H6 126.4(2) . . no
Fe1 C6 H6 128.4(2) . . no
C8 C7 H7 124.4(2) . . no
C6 C7 H7 127.1(2) . . no
Fe1 C7 H7 125.6(2) . . no
C7 C8 H8 127.1(2) . . no
C9 C8 H8 124.3(2) . . no
Fe1 C8 H8 124.3(2) . . no
C8 C9 H9 126.8(2) . . no
C10 C9 H9 125.3(2) . . no
Fe1 C9 H9 124.2(2) . . no
C16 C12 H10 126.8(2) . . no
C13 C12 H10 125.2(2) . . no
Fe2 C12 H10 125.3(2) . . no
C14 C13 H11 127.6(2) . . no
C12 C13 H11 124.3(2) . . no
Fe2 C13 H11 124.0(2) . . no
C13 C14 H12 127.0(2) . . no
C15 C14 H12 125.0(2) . . no
Fe2 C14 H12 123.7(2) . . no
C14 C15 H13 125.7(2) . . no
C16 C15 H13 126.2(2) . . no
Fe2 C15 H13 124.9(2) . . no
C12 C16 H14 122.2(2) . . no
C15 C16 H14 129.7(2) . . no
Fe2 C16 H14 123.9(2) . . no
C18 C17 H15 126.9(2) . . no
C21 C17 H15 125.7(2) . . no
Fe2 C17 H15 125.2(2) . . no
C17 C18 H16 125.5(2) . . no
C19 C18 H16 125.9(2) . . no
Fe2 C18 H16 126.8(2) . . no
C18 C19 H17 122.8(2) . . no
C20 C19 H17 128.9(2) . . no
Fe2 C19 H17 125.2(2) . . no
C19 C20 H18 125.5(2) . . no
C21 C20 H18 127.1(2) . . no
Fe2 C20 H18 125.4(2) . . no
C26 C25 H19 121.1(2) . . no
C24 C25 H19 121.8(2) . . no
C25 C26 H20 117.1(2) . . no
C27 C26 H20 121.2(2) . . no
C28 C27 H21 118.9(2) . . no
C26 C27 H21 119.7(2) . . no
C27 C28 H22 121.8(2) . . no
C29 C28 H22 121.2(2) . . no
C34 C33 H23 122.6(2) . . no
C32 C33 H23 121.0(2) . . no
C33 C34 H24 117.2(2) . . no
C35 C34 H24 121.2(2) . . no
C36 C35 H25 117.1(2) . . no
C34 C35 H25 120.9(2) . . no
C35 C36 H26 123.7(2) . . no
C37 C36 H26 119.8(2) . . no
C42 C41 H27 123.3(2) . . no
C40 C41 H27 120.0(2) . . no
C41 C42 H28 122.3(2) . . no
C43 C42 H28 116.1(2) . . no
C44 C43 H29 118.1(2) . . no
C42 C43 H29 119.6(2) . . no
C43 C44 H30 123.8(2) . . no
C45 C44 H30 120.0(2) . . no
C50 C49 H31 120.0(2) . . no
C48 C49 H31 123.0(2) . . no
C49 C50 H32 118.9(2) . . no
C51 C50 H32 120.0(2) . . no
C52 C51 H33 118.3(2) . . no
C50 C51 H33 119.8(2) . . no
C51 C52 H34 122.2(2) . . no
C53 C52 H34 120.9(2) . . no
Cl3 C55 H35 109.4(2) . . no
Cl2 C55 H35 106.3(2) . . no
Cl1 C55 H35 110.2(2) . . no
C57 C56 H36 174.8(2) . . no
Cl9 C56 H36 100.3(4) . . no
Cl5 C56 H36 101.4(3) . . no
Cl6 C56 H36 108.8(3) . . no
Cl4 C56 H36 109.3(3) . . no
Cl8 C56 H36 122.8(4) . . no
Cl7 C56 H36 114.8(5) . . no

loop_
_geom_bond_atom_site_label_1
_geom_bond_atom_site_label_2
_geom_bond_distance
_geom_bond_site_symmetry_2
_geom_bond_publ_flag
Fe1 C1 2.055(2) . yes
Fe1 C2 2.049(2) . yes
Fe1 C3 2.047(2) . yes
Fe1 C4 2.045(2) . yes
Fe1 C5 2.042(2) . yes
Fe1 C6 2.038(2) . yes
Fe1 C7 2.056(2) . yes
Fe1 C8 2.055(2) . yes
Fe1 C9 2.036(2) . yes
Fe1 C10 2.032(2) . yes
Fe2 C12 2.050(2) . yes
Fe2 C13 2.040(2) . yes
Fe2 C14 2.042(2) . yes
Fe2 C15 2.054(2) . yes
Fe2 C16 2.053(2) . yes
Fe2 C17 2.046(2) . yes
Fe2 C18 2.057(2) . yes
Fe2 C19 2.058(2) . yes
Fe2 C20 2.042(2) . yes
Fe2 C21 2.036(2) . yes
Cl1 C55 1.759(2) . no
Cl2 C55 1.755(2) . no
Cl3 C55 1.748(2) . no
Cl4 C57 1.72(2) . no
Cl4 C56 1.752(6) . no
Cl5 Cl8 0.690(6) . no
Cl5 C57 1.71(2) . no
Cl5 C56 1.748(4) . no
Cl6 Cl9 0.532(7) . no
Cl6 C57 1.71(2) . no
Cl6 C56 1.748(4) . no
Cl7 C57 1.71(2) . no
Cl7 C56 1.844(14) . no
Cl8 C57 1.47(2) . no
Cl8 C56 1.829(7) . no
Cl9 C56 1.595(9) . no
Cl9 C57 1.71(2) . no
Si1 O1 1.749(2) . yes
Si1 O3 1.752(2) . yes
Si1 N1 1.911(2) . yes
Si1 N3 1.900(2) . yes
Si1 N5 1.905(2) . yes
Si1 N7 1.907(2) . yes
O1 C11 1.331(2) . yes
O2 C11 1.211(2) . yes
O3 C22 1.335(2) . yes
O4 C22 1.213(2) . yes
N1 C23 1.383(2) . yes
N1 C30 1.386(2) . yes
N2 C30 1.320(3) . yes
N2 C31 1.313(3) . yes
N3 C31 1.387(2) . yes
N3 C38 1.379(2) . yes
N4 C38 1.315(3) . yes
N4 C39 1.322(3) . yes
N5 C39 1.387(2) . yes
N5 C46 1.386(2) . yes
N6 C46 1.318(2) . yes
N6 C47 1.317(3) . yes
N7 C47 1.381(2) . yes
N7 C54 1.388(2) . yes
N8 C23 1.323(3) . yes
N8 C54 1.319(3) . yes
C1 C2 1.430(3) . yes
C1 C5 1.419(3) . yes
C2 C3 1.421(3) . yes
C3 C4 1.427(3) . yes
C4 C5 1.429(3) . yes
C6 C7 1.428(3) . yes
C6 C10 1.442(3) . yes
C7 C8 1.422(3) . yes
C8 C9 1.423(3) . yes
C9 C10 1.434(3) . yes
C10 C11 1.479(3) . yes
C12 C13 1.427(3) . yes
C12 C16 1.423(3) . yes
C13 C14 1.424(3) . yes
C14 C15 1.424(3) . yes
C15 C16 1.427(3) . yes
C17 C18 1.422(3) . yes
C17 C21 1.434(3) . yes
C18 C19 1.425(3) . yes
C19 C20 1.427(3) . yes
C20 C21 1.433(3) . yes
C21 C22 1.477(3) . yes
C23 C24 1.451(3) . yes
C24 C25 1.395(3) . yes
C24 C29 1.398(3) . yes
C25 C26 1.388(3) . yes
C26 C27 1.405(3) . yes
C27 C28 1.389(3) . yes
C28 C29 1.397(3) . yes
C29 C30 1.446(3) . yes
C31 C32 1.447(3) . yes
C32 C33 1.401(3) . yes
C32 C37 1.382(3) . yes
C33 C34 1.391(3) . yes
C34 C35 1.396(4) . yes
C35 C36 1.384(3) . yes
C36 C37 1.401(3) . yes
C37 C38 1.452(3) . yes
C39 C40 1.447(3) . yes
C40 C41 1.399(3) . yes
C40 C45 1.392(3) . yes
C41 C42 1.392(3) . yes
C42 C43 1.399(3) . yes
C43 C44 1.387(3) . yes
C44 C45 1.403(3) . yes
C45 C46 1.448(3) . yes
C47 C48 1.446(3) . yes
C48 C49 1.395(3) . yes
C48 C53 1.392(3) . yes
C49 C50 1.386(3) . yes
C50 C51 1.399(3) . yes
C51 C52 1.391(3) . yes
C52 C53 1.398(3) . yes
C53 C54 1.448(3) . yes
C56 C57 0.84(2) . no
C1 H1 0.954(2) . no
C2 H2 1.019(2) . no
C3 H3 0.921(2) . no
C4 H4 0.959(2) . no
C5 H5 0.943(2) . no
C6 H6 0.980(2) . no
C7 H7 0.931(2) . no
C8 H8 0.956(2) . no
C9 H9 0.938(2) . no
C12 H10 0.958(2) . no
C13 H11 0.960(2) . no
C14 H12 0.944(2) . no
C15 H13 0.945(2) . no
C16 H14 0.895(2) . no
C17 H15 0.963(2) . no
C18 H16 0.998(2) . no
C19 H17 1.003(2) . no
C20 H18 0.949(2) . no
C25 H19 0.951(2) . no
C26 H20 0.999(2) . no
C27 H21 0.970(2) . no
C28 H22 0.873(2) . no
C33 H23 0.942(2) . no
C34 H24 0.973(2) . no
C35 H25 0.951(2) . no
C36 H26 0.925(2) . no
C41 H27 0.909(2) . no
C42 H28 0.972(2) . no
C43 H29 0.992(2) . no
C44 H30 0.912(2) . no
C49 H31 0.919(2) . no
C50 H32 0.965(2) . no
C51 H33 0.936(2) . no
C52 H34 0.928(2) . no
C55 H35 0.965(2) . no
C56 H36 0.872(3) . no
